data_4088894
loop_
_publ_author_name
'Coe, Benjamin J.'
'Foxon, Simon P.'
'Pilkington, Rachel A.'
'S\'anchez, Sergio'
'Whittaker, Daniel'
'Clays, Koen'
'Van Steerteghem, Nick'
'Brunschwig, Bruce S.'

_publ_section_title
;
 Rhenium(I) Tricarbonyl Complexes with Peripheral N-Coordination Sites: A
 Foundation for Heterotrimetallic Nonlinear Optical Chromophores
;
_journal_issue 17
_journal_name_full Organometallics
_journal_page_first 3014
_journal_paper_doi 10.1021/acs.organomet.6b00536
_journal_volume 35
_journal_year 2016
_chemical_formula_moiety 'C27 H14 Cl N4 O3 Re, C4 H4'
_chemical_formula_sum 'C31 H18 Cl N4 O3 Re'
_chemical_formula_weight 716.14
_space_group_crystal_system monoclinic
_space_group_IT_number 14
_space_group_name_Hall '-P 2ybc'
_space_group_name_H-M_alt 'P 1 21/c 1'
_atom_sites_solution_hydrogens geom
_audit_creation_date 2016-06-08
_audit_creation_method
;
Olex2 1.2
(compiled 2015.09.30 svn.r3233 for OlexSys, GUI svn.r5103)
;
_cell_angle_alpha 90
_cell_angle_beta 92.193(9)
_cell_angle_gamma 90
_cell_formula_units_Z 4
_cell_length_a 7.0510(8)
_cell_length_b 23.671(3)
_cell_length_c 15.0206(15)
_cell_measurement_reflns_used 1415
_cell_measurement_temperature 150.04(18)
_cell_measurement_theta_max 23.3730
_cell_measurement_theta_min 3.3570
_cell_volume 2505.2(5)
_computing_cell_refinement
;
CrysAlisPro, Agilent Technologies,
Version 1.171.36.32 (release 02-08-2013 CrysAlis171 .NET)
(compiled Aug  2 2013,16:46:58)
;
_computing_data_collection
;
CrysAlisPro, Agilent Technologies,
Version 1.171.36.32 (release 02-08-2013 CrysAlis171 .NET)
(compiled Aug  2 2013,16:46:58)
;
_computing_data_reduction
;
CrysAlisPro, Agilent Technologies,
Version 1.171.36.32 (release 02-08-2013 CrysAlis171 .NET)
(compiled Aug  2 2013,16:46:58)
;
_computing_molecular_graphics 'Olex2 (Dolomanov et al., 2009)'
_computing_publication_material 'Olex2 (Dolomanov et al., 2009)'
_computing_structure_refinement 'ShelXL (Sheldrick, 2015)'
_computing_structure_solution 'ShelXS (Sheldrick, 2008)'
_diffrn_ambient_environment N~2~
_diffrn_ambient_temperature 150.04(18)
_diffrn_detector 'CCD plate'
_diffrn_detector_area_resol_mean 8.0714
_diffrn_detector_type Eos
_diffrn_measured_fraction_theta_full 0.998
_diffrn_measured_fraction_theta_max 0.997
_diffrn_measurement_details
;
#__ type_ start__ end____ width___ exp.time_
  1 omega  -77.00  -36.00   1.0000  100.0000
omega____ theta____ kappa____ phi______ frames
    -      -20.7892  126.0000  -79.0000 41

#__ type_ start__ end____ width___ exp.time_
  2 omega  -88.00  -36.00   1.0000  100.0000
omega____ theta____ kappa____ phi______ frames
    -      -20.7892 -178.0000  -30.0000 52

#__ type_ start__ end____ width___ exp.time_
  3 omega   10.00   78.00   1.0000  100.0000
omega____ theta____ kappa____ phi______ frames
    -       21.3360 -126.0000 -157.0000 68

#__ type_ start__ end____ width___ exp.time_
  4 omega   17.00   92.00   1.0000  100.0000
omega____ theta____ kappa____ phi______ frames
    -       21.3360   77.0000 -120.0000 75

#__ type_ start__ end____ width___ exp.time_
  5 omega  -35.00   66.00   1.0000  100.0000
omega____ theta____ kappa____ phi______ frames
    -       21.3360  -19.0000  -90.0000 101
;
_diffrn_measurement_device 'four-circle diffractometer'
_diffrn_measurement_device_type 'SuperNova, Single source at offset, Eos'
_diffrn_measurement_method '\w scans'
_diffrn_orient_matrix_UB_11 0.0073876000
_diffrn_orient_matrix_UB_12 -0.0141810000
_diffrn_orient_matrix_UB_13 0.0416167000
_diffrn_orient_matrix_UB_21 -0.0121082000
_diffrn_orient_matrix_UB_22 -0.0263061000
_diffrn_orient_matrix_UB_23 -0.0220970000
_diffrn_orient_matrix_UB_31 0.0996129000
_diffrn_orient_matrix_UB_32 -0.0021432000
_diffrn_orient_matrix_UB_33 -0.0039571000
_diffrn_radiation_monochromator mirror
_diffrn_radiation_probe x-ray
_diffrn_radiation_type MoK\a
_diffrn_radiation_wavelength 0.71073
_diffrn_reflns_av_R_equivalents 0.1352
_diffrn_reflns_av_unetI/netI 0.2215
_diffrn_reflns_Laue_measured_fraction_full 0.998
_diffrn_reflns_Laue_measured_fraction_max 0.997
_diffrn_reflns_limit_h_max 8
_diffrn_reflns_limit_h_min -8
_diffrn_reflns_limit_k_max 20
_diffrn_reflns_limit_k_min -29
_diffrn_reflns_limit_l_max 18
_diffrn_reflns_limit_l_min -17
_diffrn_reflns_number 14375
_diffrn_reflns_point_group_measured_fraction_full 0.998
_diffrn_reflns_point_group_measured_fraction_max 0.997
_diffrn_reflns_theta_full 25.242
_diffrn_reflns_theta_max 26.370
_diffrn_reflns_theta_min 3.214
_diffrn_source 'SuperNova (Mo) X-ray Source'
_exptl_absorpt_coefficient_mu 5.001
_exptl_absorpt_correction_T_max 1.00000
_exptl_absorpt_correction_T_min 0.79400
_exptl_absorpt_correction_type multi-scan
_exptl_absorpt_process_details
;
CrysAlisPro, Agilent Technologies,
Version 1.171.36.32 (release 02-08-2013 CrysAlis171 .NET)
(compiled Aug  2 2013,16:46:58)
Empirical absorption correction using spherical harmonics,
 implemented in SCALE3 ABSPACK scaling algorithm.
;
_exptl_crystal_colour 'clear light yellow'
_exptl_crystal_colour_lustre clear
_exptl_crystal_colour_modifier light
_exptl_crystal_colour_primary yellow
_exptl_crystal_density_diffrn 1.899
_exptl_crystal_description block
_exptl_crystal_F_000 1392
_exptl_crystal_size_max 0.1
_exptl_crystal_size_mid 0.1
_exptl_crystal_size_min 0.1
_refine_diff_density_max 1.261
_refine_diff_density_min -0.875
_refine_diff_density_rms 0.209
_refine_ls_extinction_method none
_refine_ls_goodness_of_fit_ref 0.948
_refine_ls_hydrogen_treatment constr
_refine_ls_matrix_type full
_refine_ls_number_parameters 335
_refine_ls_number_reflns 5108
_refine_ls_number_restraints 236
_refine_ls_restrained_S_all 0.929
_refine_ls_R_factor_all 0.1554
_refine_ls_R_factor_gt 0.0751
_refine_ls_shift/su_max 0.000
_refine_ls_shift/su_mean 0.000
_refine_ls_structure_factor_coef Fsqd
_refine_ls_weighting_details 'w=1/[\s^2^(Fo^2^)] where P=(Fo^2^+2Fc^2^)/3'
_refine_ls_weighting_scheme calc
_refine_ls_wR_factor_gt 0.0975
_refine_ls_wR_factor_ref 0.1240
_reflns_Friedel_coverage 0.000
_reflns_number_gt 2889
_reflns_number_total 5108
_reflns_threshold_expression 'I > 2\s(I)'
_cod_data_source_file om6b00536_si_002.cif
_cod_data_source_block 5.0.5PhMe
_cod_database_code 4088894
_chemical_oxdiff_formula ReC30H30N4O3Cl
_shelx_space_group_comment
;
The symmetry employed for this shelxl refinement is uniquely defined
by the following loop, which should always be used as a source of
symmetry information in preference to the above space-group names.
They are only intended as comments.
;
_reflns_odcompleteness_completeness 99.68
_reflns_odcompleteness_iscentric 1
_reflns_odcompleteness_theta 26.32
_olex2_refinement_description
;
1. Fixed Uiso
 At 1.2 times of:
  All C(H) groups
 At 1.5 times of:
  All C(H,H,H) groups
2. Restrained distances
 C31-C34
 1.45 with sigma of 0.02
 C30-C34
 2.4 with sigma of 0.02
 C32-C34
 2.4 with sigma of 0.02
3. Restrained planarity
 C34, C31, C32, C33, C28, C29, C30
 with sigma of 0.1
4. Uiso/Uaniso restraints and constraints
C26 \\sim C27 \\sim C25: within 1.7A with sigma of 0.04 and sigma for terminal
atoms of 0.08
C34 \\sim C31 \\sim C32 \\sim C33 \\sim C28 \\sim C29 \\sim C30: within 1.7A
with sigma of 0.002 and sigma for terminal atoms of 0.002
Uanis(O2) = Uanis(C26)
5. Rigid body (RIGU) restrains
 N4, C24, C18, C20, C17, C22, C21, C19, N2, C8, C9, C6, C7, C10, N1, C2, C5,
 C4, C3, C1, C11, C13, C15, C12, C23, C14, N3, C16
 with sigma for 1-2 distances of 0.004 and sigma for 1-3 distances of 0.004
 C26, O2
 with sigma for 1-2 distances of 0.004 and sigma for 1-3 distances of 0.004
 C34, C31, C30, C29, C28, C33, C32
 with sigma for 1-2 distances of 0.002 and sigma for 1-3 distances of 0.002
6. Others
 Fixed Sof: C33(0.5) H33(0.5) C28(0.5) H28(0.5) C29(0.5) H29(0.5) C30(0.5)
 H30(0.5) C32(0.5) H32(0.5) C34(0.5) H34A(0.5) H34B(0.5) H34C(0.5)
7.a Me refined with riding coordinates:
 C34(H34A,H34B,H34C)
7.b Aromatic/amide H refined with riding coordinates:
 C18(H18), C2(H2), C16(H16), C4(H4), C13(H13), C9(H9), C1(H1), C15(H15),
 C22(H22), C7(H7), C12(H12), C21(H21), C10(H10), C19(H19), C33(H33), C28(H28),
 C29(H29), C30(H30), C32(H32)
7.c Fitted hexagon refined as free rotating group:
 C33(C28,C29,C30,C31,C32)
;
_shelx_shelxl_version_number 2014/7
_olex2_date_sample_data_collection 2013-12-13
_olex2_submission_special_instructions 'No special instructions were received'

loop_
_space_group_symop_operation_xyz
'x, y, z'
'-x, y+1/2, -z+1/2'
'-x, -y, -z'
'x, -y-1/2, z-1/2'

loop_
_atom_site_label
_atom_site_type_symbol
_atom_site_fract_x
_atom_site_fract_y
_atom_site_fract_z
_atom_site_U_iso_or_equiv
_atom_site_adp_type
_atom_site_occupancy
_atom_site_site_symmetry_order
_atom_site_calc_flag
_atom_site_refinement_flags_posn
_atom_site_refinement_flags_adp
_atom_site_refinement_flags_occupancy
_atom_site_disorder_assembly
_atom_site_disorder_group
Re1 Re 0.36958(7) 0.59409(2) 0.25759(4) 0.02459(17) Uani 1 1 d . . . . .
O1 O 0.5802(12) 0.7026(3) 0.2091(6) 0.037(3) Uani 1 1 d . . . . .
Cl1 Cl 0.6711(4) 0.54651(14) 0.3042(2) 0.0290(8) Uani 1 1 d . . . . .
C11 C 0.3097(15) 0.6407(5) 0.6775(8) 0.017(2) Uani 1 1 d . U . . .
C18 C 0.1325(14) 0.3588(5) 0.5415(8) 0.019(3) Uani 1 1 d . U . . .
H18 H 0.1102 0.3922 0.5722 0.023 Uiso 1 1 calc R . . . .
N1 N 0.3483(12) 0.6129(4) 0.3971(7) 0.021(2) Uani 1 1 d . U . . .
N2 N 0.2452(13) 0.5190(4) 0.3155(6) 0.022(2) Uani 1 1 d . U . . .
C2 C 0.3652(14) 0.6739(5) 0.5236(8) 0.018(3) Uani 1 1 d . U . . .
H2 H 0.3806 0.7104 0.5453 0.022 Uiso 1 1 calc R . . . .
C16 C 0.3526(15) 0.5987(5) 0.7399(7) 0.021(3) Uani 1 1 d . U . . .
H16 H 0.3861 0.5628 0.7211 0.025 Uiso 1 1 calc R . . . .
C5 C 0.3049(16) 0.5692(5) 0.4529(8) 0.023(3) Uani 1 1 d . U . . .
C4 C 0.2964(15) 0.5772(5) 0.5451(8) 0.019(3) Uani 1 1 d . U . . .
H4 H 0.2720 0.5470 0.5825 0.023 Uiso 1 1 calc R . . . .
C3 C 0.3253(15) 0.6313(5) 0.5797(8) 0.017(2) Uani 1 1 d . U . . .
C8 C 0.1780(15) 0.4164(5) 0.4034(8) 0.020(3) Uani 1 1 d . U . . .
C13 C 0.2448(16) 0.7044(5) 0.7970(8) 0.025(3) Uani 1 1 d . U . . .
H13 H 0.2059 0.7398 0.8162 0.030 Uiso 1 1 calc R . . . .
C9 C 0.1537(16) 0.4207(5) 0.3119(8) 0.024(3) Uani 1 1 d . U . . .
H9 H 0.1133 0.3898 0.2780 0.029 Uiso 1 1 calc R . . . .
C20 C 0.1672(16) 0.2583(6) 0.5410(8) 0.025(3) Uani 1 1 d . U . . .
C17 C 0.1619(17) 0.3613(6) 0.4496(8) 0.026(3) Uani 1 1 d . U . . .
C1 C 0.3828(15) 0.6631(5) 0.4346(8) 0.025(3) Uani 1 1 d . U . . .
H1 H 0.4209 0.6925 0.3983 0.030 Uiso 1 1 calc R . . . .
C15 C 0.3453(16) 0.6104(5) 0.8305(8) 0.027(3) Uani 1 1 d . U . . .
H15 H 0.3770 0.5826 0.8722 0.032 Uiso 1 1 calc R . . . .
C22 C 0.1832(15) 0.3098(5) 0.4041(9) 0.024(3) Uani 1 1 d . U . . .
H22 H 0.1936 0.3099 0.3425 0.029 Uiso 1 1 calc R . . . .
C6 C 0.2566(16) 0.5156(5) 0.4069(8) 0.023(3) Uani 1 1 d . U . . .
C7 C 0.2218(15) 0.4656(5) 0.4520(8) 0.021(3) Uani 1 1 d . U . . .
H7 H 0.2275 0.4648 0.5140 0.025 Uiso 1 1 calc R . . . .
C12 C 0.2550(16) 0.6942(5) 0.7080(8) 0.026(3) Uani 1 1 d . U . . .
H12 H 0.2256 0.7227 0.6672 0.031 Uiso 1 1 calc R . . . .
C23 C 0.2816(19) 0.6747(6) 0.9543(9) 0.036(4) Uani 1 1 d . U . . .
C14 C 0.2908(17) 0.6636(5) 0.8586(8) 0.025(3) Uani 1 1 d . U . . .
C21 C 0.1889(16) 0.2603(5) 0.4486(8) 0.028(3) Uani 1 1 d . U . . .
H21 H 0.2075 0.2269 0.4176 0.034 Uiso 1 1 calc R . . . .
C10 C 0.1910(16) 0.4723(5) 0.2714(8) 0.027(3) Uani 1 1 d . U . . .
H10 H 0.1771 0.4744 0.2096 0.032 Uiso 1 1 calc R . . . .
C19 C 0.1357(15) 0.3085(5) 0.5873(8) 0.024(3) Uani 1 1 d . U . . .
H19 H 0.1172 0.3079 0.6482 0.029 Uiso 1 1 calc R . . . .
C24 C 0.1829(17) 0.2063(6) 0.5920(9) 0.035(4) Uani 1 1 d . U . . .
O2 O 0.0083(13) 0.6556(4) 0.2043(6) 0.045(2) Uani 1 1 d . U . . .
O3 O 0.3997(14) 0.5513(4) 0.0653(6) 0.055(3) Uani 1 1 d . . . . .
C25 C 0.5006(17) 0.6607(6) 0.2248(8) 0.025(3) Uani 1 1 d . U . . .
C26 C 0.142(2) 0.6300(6) 0.2258(9) 0.045(2) Uani 1 1 d . U . . .
N4 N 0.1982(17) 0.1678(6) 0.6344(9) 0.062(4) Uani 1 1 d . U . . .
N3 N 0.2771(17) 0.6880(5) 1.0271(8) 0.048(4) Uani 1 1 d . U . . .
C27 C 0.3849(19) 0.5679(5) 0.1357(10) 0.033(4) Uani 1 1 d . U . . .
C33 C -0.100(7) 0.574(2) -0.019(4) 0.298(10) Uiso 0.5 1 d . U P A -1
H33 H -0.1254 0.6076 -0.0506 0.357 Uiso 0.5 1 calc R . P A -1
C28 C -0.167(6) 0.567(2) 0.066(4) 0.298(10) Uiso 0.5 1 d G U P A -1
H28 H -0.2367 0.5961 0.0916 0.357 Uiso 0.5 1 calc R . P A -1
C29 C -0.129(6) 0.518(3) 0.113(3) 0.298(10) Uiso 0.5 1 d G U P A -1
H29 H -0.1739 0.5132 0.1697 0.357 Uiso 0.5 1 calc R . P A -1
C30 C -0.025(7) 0.475(2) 0.074(3) 0.297(10) Uiso 0.5 1 d DG U P A -1
H30 H 0.0002 0.4418 0.1056 0.357 Uiso 0.5 1 calc R . P A -1
C31 C 0.042(7) 0.482(2) -0.011(3) 0.296(10) Uiso 1 1 d DG U . A -1
C32 C 0.004(8) 0.532(2) -0.058(3) 0.297(10) Uiso 0.5 1 d DG U P A -1
H32 H 0.0487 0.5362 -0.1148 0.357 Uiso 0.5 1 calc R . P A -1
C34 C 0.147(8) 0.439(2) -0.049(4) 0.296(10) Uiso 0.5 1 d D U P A -1
H34A H 0.1819 0.4503 -0.1078 0.445 Uiso 0.5 1 calc R . P A -1
H34B H 0.2595 0.4319 -0.0129 0.445 Uiso 0.5 1 calc R . P A -1
H34C H 0.0720 0.4052 -0.0534 0.445 Uiso 0.5 1 calc R . P A -1

loop_
_atom_site_aniso_label
_atom_site_aniso_U_11
_atom_site_aniso_U_22
_atom_site_aniso_U_33
_atom_site_aniso_U_23
_atom_site_aniso_U_13
_atom_site_aniso_U_12
Re1 0.0318(3) 0.0250(3) 0.0171(3) 0.0027(3) 0.0018(2) 0.0022(3)
O1 0.050(7) 0.011(6) 0.051(7) 0.007(5) 0.020(5) 0.001(5)
Cl1 0.037(2) 0.023(2) 0.027(2) 0.0011(16) -0.0002(15) 0.0021(16)
C11 0.016(6) 0.020(5) 0.017(4) -0.003(3) -0.002(4) 0.000(4)
C18 0.010(6) 0.028(6) 0.019(5) -0.002(4) -0.004(4) -0.009(4)
N1 0.017(5) 0.024(5) 0.023(5) -0.001(3) 0.003(4) 0.005(4)
N2 0.026(6) 0.021(5) 0.019(4) 0.003(3) 0.001(4) 0.010(4)
C2 0.020(6) 0.014(5) 0.021(5) 0.002(4) 0.006(4) 0.006(4)
C16 0.021(6) 0.022(6) 0.020(5) -0.003(4) 0.000(4) 0.002(5)
C5 0.025(7) 0.025(5) 0.019(5) 0.000(3) 0.002(4) 0.002(4)
C4 0.030(7) 0.013(5) 0.014(5) 0.004(3) 0.001(4) 0.000(4)
C3 0.013(6) 0.018(5) 0.019(4) 0.001(3) 0.001(4) 0.002(4)
C8 0.016(6) 0.025(5) 0.018(5) -0.001(3) 0.003(4) 0.000(4)
C13 0.030(7) 0.020(6) 0.024(5) -0.001(4) -0.002(4) 0.001(5)
C9 0.029(7) 0.025(6) 0.018(5) 0.000(4) 0.001(4) -0.001(5)
C20 0.022(7) 0.028(6) 0.024(5) 0.003(4) 0.004(5) -0.004(5)
C17 0.033(7) 0.024(5) 0.022(5) 0.000(4) -0.001(4) -0.004(4)
C1 0.027(7) 0.026(6) 0.024(5) 0.003(4) 0.004(5) 0.003(5)
C15 0.047(8) 0.016(6) 0.016(5) -0.001(4) -0.002(5) 0.007(5)
C22 0.023(7) 0.022(5) 0.027(6) -0.004(4) -0.002(5) -0.006(5)
C6 0.026(7) 0.025(5) 0.019(5) -0.002(3) 0.003(4) 0.005(4)
C7 0.019(7) 0.024(5) 0.021(5) 0.001(4) -0.001(4) 0.004(4)
C12 0.027(7) 0.025(6) 0.025(5) -0.005(4) -0.004(4) 0.000(5)
C23 0.053(9) 0.033(8) 0.020(5) -0.003(5) -0.006(5) 0.009(7)
C14 0.036(7) 0.020(6) 0.018(5) -0.004(4) -0.005(4) 0.001(5)
C21 0.037(8) 0.021(6) 0.028(5) -0.001(4) 0.006(5) -0.001(5)
C10 0.040(8) 0.024(6) 0.017(5) -0.002(4) 0.012(5) 0.003(5)
C19 0.018(7) 0.035(6) 0.020(6) 0.006(4) 0.009(5) -0.007(5)
C24 0.028(8) 0.034(7) 0.044(8) 0.012(5) 0.016(6) 0.009(5)
O2 0.060(7) 0.050(7) 0.024(5) 0.013(5) -0.003(4) 0.012(5)
O3 0.077(8) 0.072(9) 0.016(6) -0.016(6) 0.006(5) -0.008(6)
C25 0.037(8) 0.026(9) 0.012(7) 0.005(6) 0.010(6) 0.006(7)
C26 0.060(7) 0.050(7) 0.024(5) 0.013(5) -0.003(4) 0.012(5)
N4 0.057(9) 0.053(8) 0.076(10) 0.036(7) 0.007(7) 0.007(6)
N3 0.089(10) 0.031(8) 0.026(5) -0.004(5) -0.001(5) 0.007(7)
C27 0.050(10) 0.008(8) 0.041(10) -0.008(7) 0.004(8) -0.001(7)

loop_
_atom_type_symbol
_atom_type_description
_atom_type_scat_dispersion_real
_atom_type_scat_dispersion_imag
_atom_type_scat_source
C C 0.0033 0.0016 'International Tables Vol C Tables 4.2.6.8 and 6.1.1.4'
H H 0.0000 0.0000 'International Tables Vol C Tables 4.2.6.8 and 6.1.1.4'
Cl Cl 0.1484 0.1585 'International Tables Vol C Tables 4.2.6.8 and 6.1.1.4'
N N 0.0061 0.0033 'International Tables Vol C Tables 4.2.6.8 and 6.1.1.4'
O O 0.0106 0.0060 'International Tables Vol C Tables 4.2.6.8 and 6.1.1.4'
Re Re -1.0185 7.2310 'International Tables Vol C Tables 4.2.6.8 and 6.1.1.4'

loop_
_geom_angle_atom_site_label_1
_geom_angle_atom_site_label_2
_geom_angle_atom_site_label_3
_geom_angle
N1 Re1 Cl1 84.8(2)
N1 Re1 N2 74.7(4)
N2 Re1 Cl1 82.6(2)
C25 Re1 Cl1 91.7(4)
C25 Re1 N1 97.7(4)
C25 Re1 N2 170.8(4)
C25 Re1 C27 88.6(5)
C26 Re1 Cl1 178.5(4)
C26 Re1 N1 93.7(5)
C26 Re1 N2 96.9(5)
C26 Re1 C25 88.7(6)
C26 Re1 C27 89.0(6)
C27 Re1 Cl1 92.5(4)
C27 Re1 N1 173.3(5)
C27 Re1 N2 98.8(5)
C16 C11 C3 122.3(11)
C16 C11 C12 118.6(11)
C12 C11 C3 119.1(11)
C17 C18 H18 119.1
C19 C18 H18 119.1
C19 C18 C17 121.8(12)
C5 N1 Re1 117.7(8)
C1 N1 Re1 125.2(9)
C1 N1 C5 117.0(11)
C6 N2 Re1 115.9(8)
C10 N2 Re1 126.1(8)
C10 N2 C6 116.9(11)
C3 C2 H2 120.0
C3 C2 C1 119.9(12)
C1 C2 H2 120.0
C11 C16 H16 119.9
C11 C16 C15 120.2(12)
C15 C16 H16 119.9
N1 C5 C4 121.4(11)
N1 C5 C6 114.5(11)
C4 C5 C6 124.1(12)
C5 C4 H4 120.6
C3 C4 C5 118.8(11)
C3 C4 H4 120.6
C2 C3 C11 121.8(11)
C2 C3 C4 118.9(11)
C4 C3 C11 119.3(11)
C9 C8 C17 121.4(12)
C9 C8 C7 118.1(12)
C7 C8 C17 120.4(11)
C12 C13 H13 119.4
C14 C13 H13 119.4
C14 C13 C12 121.2(13)
C8 C9 H9 120.6
C8 C9 C10 118.8(12)
C10 C9 H9 120.6
C21 C20 C24 122.8(13)
C19 C20 C21 119.3(12)
C19 C20 C24 117.9(12)
C18 C17 C8 120.8(12)
C22 C17 C18 117.6(12)
C22 C17 C8 121.5(11)
N1 C1 C2 123.7(12)
N1 C1 H1 118.1
C2 C1 H1 118.1
C16 C15 H15 120.0
C14 C15 C16 119.9(12)
C14 C15 H15 120.0
C17 C22 H22 119.6
C21 C22 C17 120.8(12)
C21 C22 H22 119.6
N2 C6 C5 114.9(11)
N2 C6 C7 122.1(12)
C7 C6 C5 123.0(11)
C8 C7 H7 120.2
C6 C7 C8 119.5(12)
C6 C7 H7 120.2
C11 C12 H12 119.8
C13 C12 C11 120.3(13)
C13 C12 H12 119.8
N3 C23 C14 174.3(16)
C13 C14 C15 119.7(12)
C13 C14 C23 121.2(12)
C15 C14 C23 119.0(12)
C20 C21 H21 119.4
C22 C21 C20 121.2(13)
C22 C21 H21 119.4
N2 C10 C9 124.2(12)
N2 C10 H10 117.9
C9 C10 H10 117.9
C18 C19 C20 119.2(11)
C18 C19 H19 120.4
C20 C19 H19 120.4
N4 C24 C20 176.8(17)
O1 C25 Re1 176.4(11)
O2 C26 Re1 175.2(14)
O3 C27 Re1 177.3(13)
C28 C33 H33 120.0
C28 C33 C32 120.0
C32 C33 H33 120.0
C33 C28 H28 120.0
C33 C28 C29 120.0
C29 C28 H28 120.0
C28 C29 H29 120.0
C28 C29 C30 120.0
C30 C29 H29 120.0
C29 C30 H30 120.0
C31 C30 C29 120.0
C31 C30 H30 120.0
C30 C31 C32 120.0
C34 C31 C30 119.9(12)
C34 C31 C32 120.1(12)
C33 C32 H32 120.0
C31 C32 C33 120.0
C31 C32 H32 120.0
C31 C34 H34A 109.5
C31 C34 H34B 109.5
C31 C34 H34C 109.5
H34A C34 H34B 109.5
H34A C34 H34C 109.5
H34B C34 H34C 109.5

loop_
_geom_bond_atom_site_label_1
_geom_bond_atom_site_label_2
_geom_bond_distance
Re1 Cl1 2.483(3)
Re1 N1 2.153(10)
Re1 N2 2.178(10)
Re1 C25 1.901(13)
Re1 C26 1.861(14)
Re1 C27 1.940(14)
O1 C25 1.169(14)
C11 C16 1.391(15)
C11 C3 1.495(15)
C11 C12 1.405(16)
C18 H18 0.9300
C18 C17 1.405(15)
C18 C19 1.376(15)
N1 C5 1.373(14)
N1 C1 1.335(14)
N2 C6 1.375(14)
N2 C10 1.335(14)
C2 H2 0.9300
C2 C3 1.350(15)
C2 C1 1.371(15)
C16 H16 0.9300
C16 C15 1.391(15)
C5 C4 1.401(15)
C5 C6 1.479(16)
C4 H4 0.9300
C4 C3 1.393(15)
C8 C9 1.383(15)
C8 C17 1.483(16)
C8 C7 1.404(15)
C13 H13 0.9300
C13 C12 1.364(16)
C13 C14 1.369(16)
C9 H9 0.9300
C9 C10 1.394(15)
C20 C21 1.402(16)
C20 C19 1.399(16)
C20 C24 1.451(17)
C17 C22 1.408(16)
C1 H1 0.9300
C15 H15 0.9300
C15 C14 1.386(16)
C22 H22 0.9300
C22 C21 1.350(16)
C6 C7 1.389(16)
C7 H7 0.9300
C12 H12 0.9300
C23 C14 1.464(17)
C23 N3 1.140(16)
C21 H21 0.9300
C10 H10 0.9300
C19 H19 0.9300
C24 N4 1.117(16)
O2 C26 1.157(14)
O3 C27 1.138(15)
C33 H33 0.9300
C33 C28 1.3900
C33 C32 1.3900
C28 H28 0.9300
C28 C29 1.3900
C29 H29 0.9300
C29 C30 1.3900
C30 H30 0.9300
C30 C31 1.3900
C31 C32 1.3900
C31 C34 1.395(13)
C32 H32 0.9300
C34 H34A 0.9600
C34 H34B 0.9600
C34 H34C 0.9600

loop_
_geom_torsion_atom_site_label_1
_geom_torsion_atom_site_label_2
_geom_torsion_atom_site_label_3
_geom_torsion_atom_site_label_4
_geom_torsion
Re1 N1 C5 C4 177.2(8)
Re1 N1 C5 C6 -6.7(13)
Re1 N1 C1 C2 179.0(8)
Re1 N2 C6 C5 15.3(13)
Re1 N2 C6 C7 -165.8(9)
Re1 N2 C10 C9 164.4(9)
C11 C16 C15 C14 1.6(18)
C18 C17 C22 C21 -4.7(18)
N1 C5 C4 C3 2.6(18)
N1 C5 C6 N2 -5.8(15)
N1 C5 C6 C7 175.3(10)
N2 C6 C7 C8 1.6(17)
C16 C11 C3 C2 -150.8(11)
C16 C11 C3 C4 29.7(16)
C16 C11 C12 C13 0.1(17)
C16 C15 C14 C13 -0.2(19)
C16 C15 C14 C23 179.2(11)
C5 N1 C1 C2 -4.3(17)
C5 C4 C3 C11 177.8(10)
C5 C4 C3 C2 -1.6(17)
C5 C6 C7 C8 -179.6(10)
C4 C5 C6 N2 170.2(11)
C4 C5 C6 C7 -8.7(19)
C3 C11 C16 C15 176.7(11)
C3 C11 C12 C13 -178.2(10)
C3 C2 C1 N1 5.4(18)
C8 C9 C10 N2 -1.6(18)
C8 C17 C22 C21 172.7(11)
C9 C8 C17 C18 -161.6(11)
C9 C8 C17 C22 21.0(18)
C9 C8 C7 C6 -5.9(17)
C17 C18 C19 C20 -0.7(17)
C17 C8 C9 C10 -173.0(11)
C17 C8 C7 C6 173.0(10)
C17 C22 C21 C20 2.2(19)
C1 N1 C5 C4 0.3(16)
C1 N1 C5 C6 176.4(10)
C1 C2 C3 C11 178.4(10)
C1 C2 C3 C4 -2.1(17)
C6 N2 C10 C9 -2.8(17)
C6 C5 C4 C3 -173.1(11)
C7 C8 C9 C10 5.9(17)
C7 C8 C17 C18 19.4(17)
C7 C8 C17 C22 -157.9(11)
C12 C11 C16 C15 -1.5(17)
C12 C11 C3 C2 27.4(17)
C12 C11 C3 C4 -152.0(11)
C12 C13 C14 C15 -1.3(19)
C12 C13 C14 C23 179.4(12)
C14 C13 C12 C11 1.3(19)
C21 C20 C19 C18 -1.9(17)
C10 N2 C6 C5 -176.2(10)
C10 N2 C6 C7 2.7(17)
C19 C18 C17 C8 -173.5(10)
C19 C18 C17 C22 4.0(17)
C19 C20 C21 C22 1.2(19)
C24 C20 C21 C22 -176.5(11)
C24 C20 C19 C18 175.8(11)
C33 C28 C29 C30 0.0
C28 C33 C32 C31 0.0
C28 C29 C30 C31 0.0
C29 C30 C31 C32 0.0
C29 C30 C31 C34 179.8(9)
C30 C31 C32 C33 0.0
C32 C33 C28 C29 0.0
C34 C31 C32 C33 -179.8(9)
